data_4112818
loop_
_publ_author_name
'Timothy B. Clark'
'K. A. Woerpel'

_publ_section_title
;
 Formation and Utility of Oxasilacyclopentenes Derived from Functionalized
 Alkynes
;
_journal_name_full 'Journal of the American Chemical Society'
_journal_page_first 9522
_journal_page_last 9523
_journal_paper_doi 10.1021/ja047498f
_journal_volume 126
_journal_year 2004
_chemical_formula_sum 'C25 H34 O Si'
_chemical_formula_weight 378.61
_chemical_name_systematic
; 
 ? 
;
_space_group_IT_number 14
_symmetry_cell_setting monoclinic
_symmetry_space_group_name_Hall '-P 2ybc'
_symmetry_space_group_name_H-M 'P 1 21/c 1'
_atom_sites_solution_hydrogens geom
_atom_sites_solution_primary direct
_atom_sites_solution_secondary difmap
_audit_creation_method SHELXTL
_cell_angle_alpha 90.00
_cell_angle_beta 90.0080(10)
_cell_angle_gamma 90.00
_cell_formula_units_Z 8
_cell_length_a 14.6527(7)
_cell_length_b 41.0065(19)
_cell_length_c 7.4830(3)
_cell_measurement_temperature 163(2)
_cell_volume 4496.2(3)
_computing_cell_refinement 'Bruker SMART/SAINT'
_computing_data_collection 'Bruker SMART'
_computing_data_reduction 'Bruker SAINT'
_computing_molecular_graphics 'Bruker SHELXTL'
_computing_publication_material 'Bruker SHELXTL'
_computing_structure_refinement 'Bruker SHELXTL'
_computing_structure_solution 'Bruker SHELXTL'
_diffrn_ambient_temperature 163(2)
_diffrn_measured_fraction_theta_full 1.000
_diffrn_measured_fraction_theta_max 1.000
_diffrn_measurement_device_type 'CCD area detector'
_diffrn_measurement_method 'omega scans'
_diffrn_radiation_monochromator graphite
_diffrn_radiation_source 'sealed tube'
_diffrn_radiation_type MoK\a
_diffrn_radiation_wavelength 0.71073
_diffrn_reflns_av_R_equivalents 0.0998
_diffrn_reflns_av_sigmaI/netI 0.0766
_diffrn_reflns_limit_h_max 17
_diffrn_reflns_limit_h_min -17
_diffrn_reflns_limit_k_max 48
_diffrn_reflns_limit_k_min -48
_diffrn_reflns_limit_l_max 8
_diffrn_reflns_limit_l_min -8
_diffrn_reflns_number 39061
_diffrn_reflns_theta_full 24.71
_diffrn_reflns_theta_max 24.71
_diffrn_reflns_theta_min 1.39
_diffrn_standards_decay_% '< 1.0'
_diffrn_standards_interval_count 'initial 50 frames recollected'
_diffrn_standards_number '50 frames'
_exptl_absorpt_coefficient_mu 0.116
_exptl_absorpt_correction_T_max 0.9840
_exptl_absorpt_correction_T_min 0.9727
_exptl_absorpt_correction_type multi-scan
_exptl_absorpt_process_details 'Bruker SADABS'
_exptl_crystal_colour colorless
_exptl_crystal_density_diffrn 1.119
_exptl_crystal_density_meas ?
_exptl_crystal_description prism
_exptl_crystal_F_000 1648
_exptl_crystal_size_max 0.24
_exptl_crystal_size_mid 0.22
_exptl_crystal_size_min 0.14
_refine_diff_density_max 0.775
_refine_diff_density_min -0.612
_refine_diff_density_rms 0.066
_refine_ls_extinction_coef 0.0012(5)
_refine_ls_extinction_expression Fc^*^=kFc[1+0.001xFc^2^\l^3^/sin(2\q)]^-1/4^
_refine_ls_extinction_method SHELXTL
_refine_ls_goodness_of_fit_ref 1.029
_refine_ls_hydrogen_treatment constr
_refine_ls_matrix_type full
_refine_ls_number_parameters 489
_refine_ls_number_reflns 7669
_refine_ls_number_restraints 0
_refine_ls_restrained_S_all 1.029
_refine_ls_R_factor_all 0.1304
_refine_ls_R_factor_gt 0.0713
_refine_ls_shift/su_max 0.012
_refine_ls_shift/su_mean 0.000
_refine_ls_structure_factor_coef Fsqd
_refine_ls_weighting_details 'calc w=1/[\s^2^(Fo^2^)+(0.0909P)^2^+5.4771P] where P=(Fo^2^+2Fc^2^)/3'
_refine_ls_weighting_scheme calc
_refine_ls_wR_factor_gt 0.1695
_refine_ls_wR_factor_ref 0.2072
_reflns_number_gt 4778
_reflns_number_total 7669
_reflns_threshold_expression >2sigma(I)
_cod_data_source_file ja047498fsi20040429_040013.cif
_cod_data_source_block kaw42
_cod_depositor_comments
;
The following automatic conversions were performed:

'_exptl_crystal_density_meas' value 'none' was changed to '?' - the
value is perceived as not measured.

Automatic conversion script
Id: cif_fix_values 3008 2015-01-20 13:52:24Z robertas 
;
_cod_database_code 4112818

loop_
_symmetry_equiv_pos_as_xyz
'x, y, z'
'-x, y+1/2, -z+1/2'
'-x, -y, -z'
'x, -y-1/2, z-1/2'

loop_
_atom_site_label
_atom_site_type_symbol
_atom_site_fract_x
_atom_site_fract_y
_atom_site_fract_z
_atom_site_U_iso_or_equiv
_atom_site_adp_type
_atom_site_occupancy
_atom_site_symmetry_multiplicity
_atom_site_calc_flag
_atom_site_refinement_flags
Si1 Si 0.96577(10) 0.08590(3) 0.7317(2) 0.0359(4) Uani 1 1 d .
O1 O 0.9643(3) 0.11467(8) 0.5761(5) 0.0338(9) Uani 1 1 d .
C1 C 0.9524(3) 0.14764(12) 0.6409(7) 0.0261(12) Uani 1 1 d .
C2 C 0.9404(4) 0.14462(13) 0.8461(7) 0.0329(13) Uani 1 1 d .
C3 C 0.9471(4) 0.11476(14) 0.9169(8) 0.0418(15) Uani 1 1 d .
C4 C 1.0362(3) 0.16781(12) 0.5859(7) 0.0287(12) Uani 1 1 d .
C5 C 1.1008(4) 0.15531(12) 0.4690(7) 0.0316(13) Uani 1 1 d .
H5A H 1.0946 0.1335 0.4274 0.038 Uiso 1 1 calc R
C6 C 1.1737(4) 0.17370(13) 0.4120(8) 0.0380(13) Uani 1 1 d .
H6A H 1.2173 0.1644 0.3331 0.046 Uiso 1 1 calc R
C7 C 1.1838(4) 0.20569(13) 0.4686(8) 0.0374(14) Uani 1 1 d .
H7A H 1.2344 0.2183 0.4298 0.045 Uiso 1 1 calc R
C8 C 1.1195(4) 0.21889(13) 0.5821(8) 0.0378(14) Uani 1 1 d .
H8A H 1.1254 0.2409 0.6205 0.045 Uiso 1 1 calc R
C9 C 1.0454(4) 0.20008(12) 0.6412(7) 0.0303(12) Uani 1 1 d .
H9A H 1.0014 0.2094 0.7192 0.036 Uiso 1 1 calc R
C10 C 0.8672(4) 0.16166(13) 0.5497(7) 0.0348(13) Uani 1 1 d .
H10A H 0.8778 0.1632 0.4207 0.052 Uiso 1 1 calc R
H10B H 0.8543 0.1834 0.5980 0.052 Uiso 1 1 calc R
H10C H 0.8150 0.1473 0.5722 0.052 Uiso 1 1 calc R
C11 C 0.9179(4) 0.17418(14) 0.9557(7) 0.0352(14) Uani 1 1 d .
C12 C 0.9842(5) 0.18799(15) 1.0674(8) 0.0497(17) Uani 1 1 d .
H12A H 1.0448 0.1798 1.0669 0.060 Uiso 1 1 calc R
C13 C 0.9608(7) 0.21396(17) 1.1797(8) 0.065(2) Uani 1 1 d .
H13A H 1.0058 0.2236 1.2546 0.078 Uiso 1 1 calc R
C14 C 0.8719(7) 0.22576(16) 1.1818(10) 0.069(2) Uani 1 1 d .
H14A H 0.8559 0.2432 1.2591 0.083 Uiso 1 1 calc R
C15 C 0.8073(5) 0.21216(15) 1.0722(10) 0.062(2) Uani 1 1 d .
H15A H 0.7469 0.2206 1.0720 0.074 Uiso 1 1 calc R
C16 C 0.8299(5) 0.18593(13) 0.9604(8) 0.0458(16) Uani 1 1 d .
H16A H 0.7843 0.1762 0.8875 0.055 Uiso 1 1 calc R
C17 C 0.9364(6) 0.10741(17) 1.1135(9) 0.081(3) Uani 1 1 d .
H17A H 0.9316 0.1279 1.1803 0.122 Uiso 1 1 calc R
H17B H 0.9896 0.0951 1.1556 0.122 Uiso 1 1 calc R
H17C H 0.8811 0.0944 1.1322 0.122 Uiso 1 1 calc R
C18 C 0.8671(4) 0.05699(14) 0.6935(8) 0.0404(15) Uani 1 1 d .
C19 C 0.8718(5) 0.03996(17) 0.5130(10) 0.067(2) Uani 1 1 d .
H19A H 0.8188 0.0256 0.4992 0.101 Uiso 1 1 calc R
H19B H 0.9279 0.0270 0.5061 0.101 Uiso 1 1 calc R
H19C H 0.8717 0.0563 0.4175 0.101 Uiso 1 1 calc R
C20 C 0.8584(5) 0.03176(16) 0.8438(10) 0.070(2) Uani 1 1 d .
H20A H 0.8061 0.0175 0.8200 0.105 Uiso 1 1 calc R
H20B H 0.8494 0.0430 0.9580 0.105 Uiso 1 1 calc R
H20C H 0.9143 0.0186 0.8495 0.105 Uiso 1 1 calc R
C21 C 0.7790(4) 0.07773(15) 0.6935(8) 0.0489(16) Uani 1 1 d .
H21A H 0.7261 0.0635 0.6738 0.073 Uiso 1 1 calc R
H21B H 0.7822 0.0940 0.5978 0.073 Uiso 1 1 calc R
H21C H 0.7727 0.0888 0.8089 0.073 Uiso 1 1 calc R
C22 C 1.0820(5) 0.06530(17) 0.7322(16) 0.092(3) Uani 1 1 d .
C23 C 1.0888(6) 0.0363(2) 0.843(2) 0.176(7) Uani 1 1 d .
H23A H 1.1502 0.0270 0.8323 0.264 Uiso 1 1 calc R
H23B H 1.0436 0.0202 0.8041 0.264 Uiso 1 1 calc R
H23C H 1.0773 0.0422 0.9682 0.264 Uiso 1 1 calc R
C24 C 1.1048(6) 0.0547(2) 0.5219(14) 0.104(4) Uani 1 1 d .
H24A H 1.1641 0.0437 0.5169 0.157 Uiso 1 1 calc R
H24B H 1.1064 0.0742 0.4466 0.157 Uiso 1 1 calc R
H24C H 1.0571 0.0399 0.4783 0.157 Uiso 1 1 calc R
C25 C 1.1529(4) 0.09167(17) 0.7855(13) 0.079(3) Uani 1 1 d .
H25A H 1.2142 0.0821 0.7848 0.119 Uiso 1 1 calc R
H25B H 1.1390 0.0998 0.9055 0.119 Uiso 1 1 calc R
H25C H 1.1504 0.1097 0.6998 0.119 Uiso 1 1 calc R
Si2 Si 0.48689(11) 0.08649(4) 0.2304(2) 0.0345(4) Uani 1 1 d .
O2 O 0.4877(2) 0.11534(8) 0.0750(5) 0.0317(9) Uani 1 1 d .
C31 C 0.4980(3) 0.14801(12) 0.1410(7) 0.0287(12) Uani 1 1 d .
C32 C 0.5112(4) 0.14551(13) 0.3453(7) 0.0307(13) Uani 1 1 d .
C33 C 0.5059(4) 0.11548(13) 0.4145(7) 0.0390(15) Uani 1 1 d .
C34 C 0.4156(3) 0.16828(12) 0.0856(7) 0.0289(12) Uani 1 1 d .
C35 C 0.3505(4) 0.15534(13) -0.0331(7) 0.0342(13) Uani 1 1 d .
H35A H 0.3564 0.1335 -0.0741 0.041 Uiso 1 1 calc R
C36 C 0.2773(4) 0.17427(14) -0.0909(8) 0.0417(14) Uani 1 1 d .
H36A H 0.2341 0.1653 -0.1718 0.050 Uiso 1 1 calc R
C37 C 0.2669(4) 0.20574(13) -0.0323(7) 0.0378(14) Uani 1 1 d .
H37A H 0.2164 0.2184 -0.0720 0.045 Uiso 1 1 calc R
C38 C 0.3300(4) 0.21917(13) 0.0850(8) 0.0372(14) Uani 1 1 d .
H38A H 0.3229 0.2409 0.1270 0.045 Uiso 1 1 calc R
C39 C 0.4038(4) 0.20031(13) 0.1401(7) 0.0337(13) Uani 1 1 d .
H39A H 0.4477 0.2097 0.2180 0.040 Uiso 1 1 calc R
C40 C 0.5825(4) 0.16280(13) 0.0509(7) 0.0362(13) Uani 1 1 d .
H40A H 0.5720 0.1644 -0.0782 0.054 Uiso 1 1 calc R
H40B H 0.6356 0.1489 0.0736 0.054 Uiso 1 1 calc R
H40C H 0.5938 0.1846 0.0996 0.054 Uiso 1 1 calc R
C41 C 0.5333(4) 0.17461(13) 0.4555(7) 0.0370(14) Uani 1 1 d .
C42 C 0.4684(5) 0.18872(14) 0.5676(8) 0.0449(15) Uani 1 1 d .
H42A H 0.4077 0.1806 0.5671 0.054 Uiso 1 1 calc R
C43 C 0.4909(6) 0.21441(15) 0.6798(8) 0.059(2) Uani 1 1 d .
H43A H 0.4457 0.2238 0.7550 0.071 Uiso 1 1 calc R
C44 C 0.5779(7) 0.22622(16) 0.6823(10) 0.068(2) Uani 1 1 d .
H44A H 0.5926 0.2440 0.7587 0.082 Uiso 1 1 calc R
C45 C 0.6452(5) 0.21278(15) 0.5753(10) 0.0587(19) Uani 1 1 d .
H45A H 0.7057 0.2211 0.5779 0.070 Uiso 1 1 calc R
C46 C 0.6222(4) 0.18683(14) 0.4638(9) 0.0459(17) Uani 1 1 d .
H46A H 0.6682 0.1772 0.3915 0.055 Uiso 1 1 calc R
C47 C 0.5186(6) 0.10802(16) 0.6122(8) 0.074(2) Uani 1 1 d .
H47A H 0.5254 0.1285 0.6786 0.111 Uiso 1 1 calc R
H47B H 0.5734 0.0946 0.6284 0.111 Uiso 1 1 calc R
H47C H 0.4652 0.0962 0.6568 0.111 Uiso 1 1 calc R
C48 C 0.5871(4) 0.05823(13) 0.1908(7) 0.0368(14) Uani 1 1 d .
C49 C 0.5941(5) 0.03066(16) 0.3266(10) 0.066(2) Uani 1 1 d .
H49A H 0.6467 0.0169 0.2976 0.099 Uiso 1 1 calc R
H49B H 0.5382 0.0175 0.3230 0.099 Uiso 1 1 calc R
H49C H 0.6018 0.0398 0.4466 0.099 Uiso 1 1 calc R
C50 C 0.5814(5) 0.04343(15) 0.0011(8) 0.0537(17) Uani 1 1 d .
H50A H 0.6333 0.0288 -0.0180 0.081 Uiso 1 1 calc R
H50B H 0.5830 0.0610 -0.0877 0.081 Uiso 1 1 calc R
H50C H 0.5244 0.0311 -0.0111 0.081 Uiso 1 1 calc R
C51 C 0.6737(4) 0.07869(14) 0.1981(8) 0.0465(16) Uani 1 1 d .
H51A H 0.7268 0.0647 0.1772 0.070 Uiso 1 1 calc R
H51B H 0.6790 0.0889 0.3160 0.070 Uiso 1 1 calc R
H51C H 0.6712 0.0956 0.1059 0.070 Uiso 1 1 calc R
C52 C 0.3706(5) 0.06591(16) 0.2375(14) 0.079(3) Uani 1 1 d .
C53 C 0.3453(6) 0.0518(2) 0.055(2) 0.164(7) Uani 1 1 d .
H53A H 0.2857 0.0411 0.0624 0.247 Uiso 1 1 calc R
H53B H 0.3916 0.0359 0.0183 0.247 Uiso 1 1 calc R
H53C H 0.3426 0.0694 -0.0335 0.247 Uiso 1 1 calc R
C54 C 0.3680(6) 0.0384(2) 0.373(2) 0.193(8) Uani 1 1 d .
H54A H 0.3074 0.0283 0.3721 0.290 Uiso 1 1 calc R
H54B H 0.3807 0.0471 0.4924 0.290 Uiso 1 1 calc R
H54C H 0.4141 0.0220 0.3421 0.290 Uiso 1 1 calc R
C55 C 0.3012(4) 0.09210(16) 0.2873(12) 0.070(2) Uani 1 1 d .
H55A H 0.2401 0.0824 0.2920 0.105 Uiso 1 1 calc R
H55B H 0.3022 0.1095 0.1974 0.105 Uiso 1 1 calc R
H55C H 0.3166 0.1012 0.4045 0.105 Uiso 1 1 calc R

loop_
_atom_site_aniso_label
_atom_site_aniso_U_11
_atom_site_aniso_U_22
_atom_site_aniso_U_33
_atom_site_aniso_U_23
_atom_site_aniso_U_13
_atom_site_aniso_U_12
Si1 0.0409(9) 0.0261(8) 0.0408(10) 0.0057(7) 0.0001(8) -0.0057(6)
O1 0.047(2) 0.028(2) 0.027(2) -0.0016(17) 0.0088(17) -0.0041(16)
C1 0.033(3) 0.021(3) 0.024(3) 0.000(2) -0.001(2) -0.003(2)
C2 0.038(3) 0.038(3) 0.022(3) -0.002(2) -0.003(2) -0.010(3)
C3 0.059(4) 0.035(3) 0.032(3) 0.005(3) -0.013(3) -0.014(3)
C4 0.038(3) 0.031(3) 0.017(3) 0.005(2) 0.000(2) 0.001(2)
C5 0.042(3) 0.024(3) 0.029(3) 0.001(2) 0.002(3) -0.002(2)
C6 0.044(3) 0.033(3) 0.037(3) 0.003(3) 0.007(3) 0.003(3)
C7 0.038(3) 0.038(3) 0.036(3) 0.004(3) 0.003(3) -0.008(3)
C8 0.051(4) 0.029(3) 0.034(3) 0.003(3) 0.000(3) -0.003(3)
C9 0.042(3) 0.024(3) 0.024(3) 0.001(2) 0.004(2) -0.004(2)
C10 0.038(3) 0.037(3) 0.029(3) 0.009(3) -0.004(2) -0.009(2)
C11 0.052(4) 0.039(3) 0.014(3) 0.002(3) 0.003(3) -0.017(3)
C12 0.081(5) 0.041(4) 0.026(3) 0.004(3) -0.001(3) -0.019(3)
C13 0.130(8) 0.045(4) 0.021(4) 0.001(3) 0.005(4) -0.039(4)
C14 0.134(8) 0.034(4) 0.040(4) -0.012(3) 0.040(5) -0.027(5)
C15 0.092(6) 0.036(4) 0.058(5) -0.004(4) 0.035(4) -0.009(3)
C16 0.066(4) 0.033(3) 0.038(4) -0.006(3) 0.018(3) -0.017(3)
C17 0.161(8) 0.054(5) 0.028(4) 0.016(3) -0.016(4) -0.032(5)
C18 0.051(4) 0.037(3) 0.034(3) 0.004(3) 0.000(3) -0.015(3)
C19 0.079(5) 0.062(5) 0.061(5) -0.023(4) -0.008(4) 0.007(4)
C20 0.070(5) 0.061(4) 0.079(5) 0.036(4) -0.020(4) -0.039(4)
C21 0.046(4) 0.057(4) 0.044(4) -0.005(3) 0.001(3) -0.014(3)
C22 0.053(5) 0.048(4) 0.176(10) 0.049(6) 0.000(6) -0.009(3)
C23 0.062(6) 0.086(7) 0.38(2) 0.108(10) -0.040(9) -0.002(5)
C24 0.093(7) 0.078(6) 0.142(9) -0.019(6) 0.067(6) -0.010(5)
C25 0.035(4) 0.070(5) 0.133(8) 0.047(5) -0.018(4) -0.004(3)
Si2 0.0432(9) 0.0258(8) 0.0346(9) 0.0053(7) 0.0017(7) 0.0034(6)
O2 0.044(2) 0.026(2) 0.025(2) -0.0031(16) -0.0035(17) 0.0032(16)
C31 0.037(3) 0.023(3) 0.025(3) 0.001(2) 0.000(2) 0.000(2)
C32 0.043(3) 0.031(3) 0.018(3) 0.002(2) 0.004(2) 0.006(2)
C33 0.064(4) 0.032(3) 0.022(3) 0.004(3) 0.006(3) 0.014(3)
C34 0.034(3) 0.025(3) 0.028(3) 0.005(2) 0.002(2) 0.005(2)
C35 0.045(4) 0.024(3) 0.034(3) 0.002(2) -0.001(3) 0.001(2)
C36 0.043(4) 0.043(4) 0.039(3) 0.005(3) -0.011(3) 0.003(3)
C37 0.033(3) 0.039(3) 0.041(4) 0.003(3) -0.004(3) 0.006(3)
C38 0.048(4) 0.025(3) 0.039(3) 0.000(3) -0.001(3) 0.010(3)
C39 0.042(3) 0.035(3) 0.024(3) 0.003(3) -0.002(2) -0.003(3)
C40 0.041(3) 0.040(3) 0.027(3) 0.001(3) 0.004(3) 0.002(3)
C41 0.054(4) 0.034(3) 0.022(3) 0.001(3) -0.006(3) 0.013(3)
C42 0.073(5) 0.039(3) 0.023(3) -0.003(3) 0.001(3) 0.017(3)
C43 0.114(7) 0.038(4) 0.025(3) 0.001(3) 0.006(4) 0.032(4)
C44 0.132(8) 0.029(4) 0.044(5) 0.000(3) -0.035(5) 0.020(4)
C45 0.082(5) 0.037(4) 0.057(5) -0.008(4) -0.034(4) 0.015(3)
C46 0.059(4) 0.037(3) 0.041(4) -0.003(3) -0.018(3) 0.011(3)
C47 0.148(8) 0.046(4) 0.027(4) 0.011(3) 0.019(4) 0.030(4)
C48 0.049(4) 0.029(3) 0.033(3) 0.000(2) 0.002(3) 0.006(3)
C49 0.071(5) 0.065(5) 0.064(5) 0.031(4) 0.019(4) 0.033(4)
C50 0.076(5) 0.048(4) 0.037(4) -0.011(3) 0.011(3) -0.012(3)
C51 0.049(4) 0.049(4) 0.041(4) -0.002(3) 0.004(3) 0.011(3)
C52 0.052(4) 0.039(4) 0.147(8) 0.038(5) -0.002(5) 0.008(3)
C53 0.066(6) 0.086(7) 0.34(2) -0.119(10) -0.070(9) 0.019(5)
C54 0.049(5) 0.121(8) 0.41(2) 0.195(12) 0.028(8) 0.004(5)
C55 0.047(4) 0.065(5) 0.098(6) 0.041(5) 0.018(4) 0.006(3)

loop_
_atom_type_symbol
_atom_type_description
_atom_type_scat_dispersion_real
_atom_type_scat_dispersion_imag
_atom_type_scat_source
C C 0.0033 0.0016 'International Tables Vol C Tables 4.2.6.8 and 6.1.1.4'
H H 0.0000 0.0000 'International Tables Vol C Tables 4.2.6.8 and 6.1.1.4'
O O 0.0106 0.0060 'International Tables Vol C Tables 4.2.6.8 and 6.1.1.4'
Si Si 0.0817 0.0704 'International Tables Vol C Tables 4.2.6.8 and 6.1.1.4'

loop_
_geom_angle_atom_site_label_1
_geom_angle_atom_site_label_2
_geom_angle_atom_site_label_3
_geom_angle
O1 Si1 C3 94.0(2)
O1 Si1 C18 109.3(2)
C3 Si1 C18 113.7(3)
O1 Si1 C22 109.2(3)
C3 Si1 C22 114.7(4)
C18 Si1 C22 114.0(3)
C1 O1 Si1 115.6(3)
O1 C1 C10 107.4(4)
O1 C1 C4 108.4(4)
C10 C1 C4 109.3(4)
O1 C1 C2 105.7(4)
C10 C1 C2 112.2(4)
C4 C1 C2 113.5(4)
C3 C2 C11 122.6(5)
C3 C2 C1 117.2(5)
C11 C2 C1 120.1(5)
C2 C3 C17 124.1(6)
C2 C3 Si1 107.5(4)
C17 C3 Si1 128.3(5)
C5 C4 C9 118.2(5)
C5 C4 C1 121.0(5)
C9 C4 C1 120.6(5)
C6 C5 C4 121.5(5)
C5 C6 C7 120.5(5)
C8 C7 C6 119.1(5)
C7 C8 C9 120.5(5)
C4 C9 C8 120.2(5)
C16 C11 C12 119.5(6)
C16 C11 C2 120.2(5)
C12 C11 C2 120.0(6)
C13 C12 C11 119.7(7)
C14 C13 C12 120.1(7)
C15 C14 C13 119.9(7)
C14 C15 C16 120.4(7)
C11 C16 C15 120.3(6)
C19 C18 C20 110.2(5)
C19 C18 C21 106.9(5)
C20 C18 C21 107.5(5)
C19 C18 Si1 112.8(4)
C20 C18 Si1 112.0(4)
C21 C18 Si1 107.1(4)
C23 C22 C25 112.1(8)
C23 C22 C24 108.2(9)
C25 C22 C24 106.9(7)
C23 C22 Si1 115.2(6)
C25 C22 Si1 106.9(5)
C24 C22 Si1 107.1(6)
O2 Si2 C33 93.6(2)
O2 Si2 C48 108.7(2)
C33 Si2 C48 113.3(3)
O2 Si2 C52 110.1(3)
C33 Si2 C52 113.6(4)
C48 Si2 C52 115.3(3)
C31 O2 Si2 115.2(3)
O2 C31 C34 109.4(4)
O2 C31 C40 107.6(4)
C34 C31 C40 107.7(4)
O2 C31 C32 107.0(4)
C34 C31 C32 113.9(4)
C40 C31 C32 111.1(5)
C33 C32 C41 122.5(5)
C33 C32 C31 115.9(5)
C41 C32 C31 121.6(5)
C32 C33 C47 123.6(5)
C32 C33 Si2 108.3(4)
C47 C33 Si2 128.1(4)
C39 C34 C35 117.2(5)
C39 C34 C31 122.4(5)
C35 C34 C31 120.3(5)
C36 C35 C34 120.5(5)
C37 C36 C35 120.7(5)
C36 C37 C38 120.1(5)
C37 C38 C39 118.9(5)
C34 C39 C38 122.5(5)
C42 C41 C46 117.4(6)
C42 C41 C32 121.3(6)
C46 C41 C32 121.0(5)
C43 C42 C41 121.2(7)
C44 C43 C42 120.0(6)
C43 C44 C45 121.1(7)
C44 C45 C46 118.6(7)
C45 C46 C41 121.7(6)
C51 C48 C49 109.2(5)
C51 C48 C50 107.1(5)
C49 C48 C50 108.9(5)
C51 C48 Si2 107.7(4)
C49 C48 Si2 113.7(4)
C50 C48 Si2 110.0(4)
C54 C52 C55 110.1(8)
C54 C52 C53 108.1(9)
C55 C52 C53 108.8(7)
C54 C52 Si2 111.8(6)
C55 C52 Si2 107.0(5)
C53 C52 Si2 111.1(7)

loop_
_geom_bond_atom_site_label_1
_geom_bond_atom_site_label_2
_geom_bond_distance
Si1 O1 1.658(4)
Si1 C3 1.843(6)
Si1 C18 1.891(6)
Si1 C22 1.901(8)
O1 C1 1.447(6)
C1 C10 1.534(7)
C1 C4 1.537(7)
C1 C2 1.551(7)
C2 C3 1.338(8)
C2 C11 1.500(8)
C3 C17 1.510(9)
C4 C5 1.387(7)
C4 C9 1.393(7)
C5 C6 1.375(7)
C6 C7 1.386(7)
C7 C8 1.380(8)
C8 C9 1.403(7)
C11 C16 1.377(8)
C11 C12 1.402(8)
C12 C13 1.399(9)
C13 C14 1.390(10)
C14 C15 1.371(10)
C15 C16 1.402(8)
C18 C19 1.522(9)
C18 C20 1.534(8)
C18 C21 1.547(8)
C22 C23 1.453(12)
C22 C25 1.552(10)
C22 C24 1.667(14)
Si2 O2 1.658(4)
Si2 C33 1.841(6)
Si2 C48 1.893(6)
Si2 C52 1.902(7)
O2 C31 1.436(6)
C31 C34 1.523(7)
C31 C40 1.534(7)
C31 C32 1.544(7)
C32 C33 1.339(7)
C32 C41 1.486(8)
C33 C47 1.521(8)
C34 C39 1.386(7)
C34 C35 1.408(7)
C35 C36 1.392(7)
C36 C37 1.372(8)
C37 C38 1.389(8)
C38 C39 1.392(7)
C41 C42 1.393(8)
C41 C46 1.397(8)
C42 C43 1.387(9)
C43 C44 1.364(10)
C44 C45 1.384(11)
C45 C46 1.394(8)
C48 C51 1.523(8)
C48 C49 1.524(8)
C48 C50 1.546(8)
C52 C54 1.517(11)
C52 C55 1.526(9)
C52 C53 1.531(15)

loop_
_geom_torsion_atom_site_label_1
_geom_torsion_atom_site_label_2
_geom_torsion_atom_site_label_3
_geom_torsion_atom_site_label_4
_geom_torsion
C3 Si1 O1 C1 1.3(4)
C18 Si1 O1 C1 118.1(4)
C22 Si1 O1 C1 -116.6(5)
Si1 O1 C1 C10 -122.3(4)
Si1 O1 C1 C4 119.7(4)
Si1 O1 C1 C2 -2.3(5)
O1 C1 C2 C3 2.7(7)
C10 C1 C2 C3 119.5(5)
C4 C1 C2 C3 -116.0(5)
O1 C1 C2 C11 -174.5(4)
C10 C1 C2 C11 -57.7(6)
C4 C1 C2 C11 66.8(6)
C11 C2 C3 C17 -2.3(10)
C1 C2 C3 C17 -179.4(6)
C11 C2 C3 Si1 175.3(4)
C1 C2 C3 Si1 -1.9(6)
O1 Si1 C3 C2 0.4(4)
C18 Si1 C3 C2 -112.7(4)
C22 Si1 C3 C2 113.6(5)
O1 Si1 C3 C17 177.8(6)
C18 Si1 C3 C17 64.7(7)
C22 Si1 C3 C17 -68.9(7)
O1 C1 C4 C5 9.3(6)
C10 C1 C4 C5 -107.5(5)
C2 C1 C4 C5 126.5(5)
O1 C1 C4 C9 -175.9(5)
C10 C1 C4 C9 67.3(6)
C2 C1 C4 C9 -58.7(7)
C9 C4 C5 C6 1.8(8)
C1 C4 C5 C6 176.7(5)
C4 C5 C6 C7 -0.9(9)
C5 C6 C7 C8 -0.4(9)
C6 C7 C8 C9 0.8(8)
C5 C4 C9 C8 -1.4(8)
C1 C4 C9 C8 -176.3(5)
C7 C8 C9 C4 0.1(8)
C3 C2 C11 C16 -98.5(7)
C1 C2 C11 C16 78.5(7)
C3 C2 C11 C12 75.1(7)
C1 C2 C11 C12 -107.8(6)
C16 C11 C12 C13 -1.3(8)
C2 C11 C12 C13 -175.0(5)
C11 C12 C13 C14 0.7(9)
C12 C13 C14 C15 -0.7(10)
C13 C14 C15 C16 1.3(10)
C12 C11 C16 C15 1.9(8)
C2 C11 C16 C15 175.6(5)
C14 C15 C16 C11 -1.9(9)
O1 Si1 C18 C19 60.9(5)
C3 Si1 C18 C19 164.4(4)
C22 Si1 C18 C19 -61.6(6)
O1 Si1 C18 C20 -174.1(4)
C3 Si1 C18 C20 -70.6(5)
C22 Si1 C18 C20 63.4(6)
O1 Si1 C18 C21 -56.4(4)
C3 Si1 C18 C21 47.1(5)
C22 Si1 C18 C21 -178.9(5)
O1 Si1 C22 C23 -171.1(9)
C3 Si1 C22 C23 85.0(9)
C18 Si1 C22 C23 -48.6(11)
O1 Si1 C22 C25 63.5(7)
C3 Si1 C22 C25 -40.4(7)
C18 Si1 C22 C25 -174.0(6)
O1 Si1 C22 C24 -50.8(5)
C3 Si1 C22 C24 -154.7(4)
C18 Si1 C22 C24 71.8(5)
C33 Si2 O2 C31 -2.3(4)
C48 Si2 O2 C31 -118.3(4)
C52 Si2 O2 C31 114.5(4)
Si2 O2 C31 C34 -120.5(4)
Si2 O2 C31 C40 122.8(4)
Si2 O2 C31 C32 3.3(5)
O2 C31 C32 C33 -3.2(7)
C34 C31 C32 C33 117.8(5)
C40 C31 C32 C33 -120.4(5)
O2 C31 C32 C41 173.8(4)
C34 C31 C32 C41 -65.2(7)
C40 C31 C32 C41 56.6(6)
C41 C32 C33 C47 2.0(9)
C31 C32 C33 C47 178.9(6)
C41 C32 C33 Si2 -175.3(4)
C31 C32 C33 Si2 1.7(6)
O2 Si2 C33 C32 0.3(4)
C48 Si2 C33 C32 112.5(4)
C52 Si2 C33 C32 -113.5(4)
O2 Si2 C33 C47 -176.8(6)
C48 Si2 C33 C47 -64.7(7)
C52 Si2 C33 C47 69.4(7)
O2 C31 C34 C39 175.8(5)
C40 C31 C34 C39 -67.6(6)
C32 C31 C34 C39 56.1(7)
O2 C31 C34 C35 -7.8(7)
C40 C31 C34 C35 108.8(5)
C32 C31 C34 C35 -127.5(5)
C39 C34 C35 C36 -0.4(8)
C31 C34 C35 C36 -177.0(5)
C34 C35 C36 C37 -0.6(9)
C35 C36 C37 C38 0.4(9)
C36 C37 C38 C39 0.6(8)
C35 C34 C39 C38 1.4(8)
C31 C34 C39 C38 178.0(5)
C37 C38 C39 C34 -1.6(8)
C33 C32 C41 C42 -76.4(7)
C31 C32 C41 C42 106.8(6)
C33 C32 C41 C46 97.3(7)
C31 C32 C41 C46 -79.5(7)
C46 C41 C42 C43 1.5(8)
C32 C41 C42 C43 175.3(5)
C41 C42 C43 C44 -0.2(9)
C42 C43 C44 C45 -0.6(10)
C43 C44 C45 C46 0.2(10)
C44 C45 C46 C41 1.1(9)
C42 C41 C46 C45 -1.9(8)
C32 C41 C46 C45 -175.8(5)
O2 Si2 C48 C51 58.5(4)
C33 Si2 C48 C51 -44.1(5)
C52 Si2 C48 C51 -177.4(5)
O2 Si2 C48 C49 179.6(4)
C33 Si2 C48 C49 77.0(5)
C52 Si2 C48 C49 -56.3(6)
O2 Si2 C48 C50 -57.9(4)
C33 Si2 C48 C50 -160.5(4)
C52 Si2 C48 C50 66.2(5)
O2 Si2 C52 C54 177.7(8)
C33 Si2 C52 C54 -78.8(8)
C48 Si2 C52 C54 54.3(9)
O2 Si2 C52 C55 -61.7(7)
C33 Si2 C52 C55 41.8(7)
C48 Si2 C52 C55 174.9(5)
O2 Si2 C52 C53 56.9(6)
C33 Si2 C52 C53 160.4(5)
C48 Si2 C52 C53 -66.5(6)
